data_4334596
loop_
_publ_author_name
'Qiu-Lei Xu'
'Cheng-Cheng Wang'
'Tian-Yi Li'
'Ming-Yu Teng'
'Song Zhang'
'Yi-Ming Jing'
'Xu Yang'
'Wei-Nan Li'
'Chen Lin'
'You-Xuan Zheng'
'Jing-Lin Zuo'
'Xiao-Zeng You'

_publ_section_title
;
 Syntheses, Photoluminescence, and Electroluminescence of a Series of
 Iridium Complexes with Trifluoromethyl-Substituted 2-Phenylpyridine as
 the Main Ligands and Tetraphenylimidodiphosphinate as the Ancillary
 Ligand
;
_journal_name_full 'Inorganic Chemistry'
_journal_page_first 4916
_journal_page_last 4925
_journal_paper_doi 10.1021/ic302510p
_journal_volume 52
_journal_year 2013
_chemical_formula_sum 'C50 H32 F12 Ir N3 O2 P2'
_chemical_formula_weight 1188.93
_chemical_name_systematic
; 
 ? 
;
_space_group_IT_number 2
_symmetry_cell_setting triclinic
_symmetry_space_group_name_Hall '-P 1'
_symmetry_space_group_name_H-M 'P -1'
_atom_sites_solution_hydrogens geom
_atom_sites_solution_primary direct
_atom_sites_solution_secondary difmap
_audit_creation_method SHELXL-97
_cell_angle_alpha 79.9040(10)
_cell_angle_beta 84.4300(10)
_cell_angle_gamma 87.9820(10)
_cell_formula_units_Z 2
_cell_length_a 10.7141(3)
_cell_length_b 11.7373(4)
_cell_length_c 18.7457(6)
_cell_measurement_temperature 293(2)
_cell_volume 2309.50(13)
_computing_cell_refinement 'Bruker SMART'
_computing_data_collection 'Bruker SMART'
_computing_data_reduction 'Bruker SAINT'
_computing_molecular_graphics 'Bruker SHELXTL'
_computing_publication_material 'Bruker SHELXTL'
_computing_structure_refinement 'SHELXL-97 (Sheldrick, 1997)'
_computing_structure_solution 'SHELXS-97 (Sheldrick, 1990)'
_diffrn_ambient_temperature 293(2)
_diffrn_measured_fraction_theta_full 0.997
_diffrn_measured_fraction_theta_max 0.997
_diffrn_measurement_device_type 'CCD area detector'
_diffrn_measurement_method 'phi and omega scans'
_diffrn_radiation_monochromator graphite
_diffrn_radiation_source 'fine-focus sealed tube'
_diffrn_radiation_type MoK\a
_diffrn_radiation_wavelength 0.71073
_diffrn_reflns_av_R_equivalents 0.1157
_diffrn_reflns_av_sigmaI/netI 0.0801
_diffrn_reflns_limit_h_max 12
_diffrn_reflns_limit_h_min -12
_diffrn_reflns_limit_k_max 13
_diffrn_reflns_limit_k_min -13
_diffrn_reflns_limit_l_max 22
_diffrn_reflns_limit_l_min -20
_diffrn_reflns_number 13129
_diffrn_reflns_theta_full 25.00
_diffrn_reflns_theta_max 25.00
_diffrn_reflns_theta_min 1.76
_exptl_absorpt_coefficient_mu 3.053
_exptl_absorpt_correction_T_max 0.6745
_exptl_absorpt_correction_T_min 0.6095
_exptl_absorpt_correction_type multi-scan
_exptl_absorpt_process_details 'SADABS; Bruker, 2000'
_exptl_crystal_colour greeen
_exptl_crystal_density_diffrn 1.710
_exptl_crystal_description block
_exptl_crystal_F_000 1168
_exptl_crystal_size_max 0.18
_exptl_crystal_size_mid 0.16
_exptl_crystal_size_min 0.14
_refine_diff_density_max 2.485
_refine_diff_density_min -2.634
_refine_diff_density_rms 0.199
_refine_ls_extinction_method none
_refine_ls_goodness_of_fit_ref 1.080
_refine_ls_hydrogen_treatment constr
_refine_ls_matrix_type full
_refine_ls_number_parameters 625
_refine_ls_number_reflns 8108
_refine_ls_number_restraints 85
_refine_ls_restrained_S_all 1.087
_refine_ls_R_factor_all 0.0571
_refine_ls_R_factor_gt 0.0555
_refine_ls_shift/su_max 0.002
_refine_ls_shift/su_mean 0.000
_refine_ls_structure_factor_coef Fsqd
_refine_ls_weighting_details 'calc w=1/[\s^2^(Fo^2^)+(0.1048P)^2^+2.0826P] where P=(Fo^2^+2Fc^2^)/3'
_refine_ls_weighting_scheme calc
_refine_ls_wR_factor_gt 0.1490
_refine_ls_wR_factor_ref 0.1505
_reflns_number_gt 7626
_reflns_number_total 8108
_reflns_threshold_expression >2sigma(I)
_cod_data_source_file ic302510p_si_005.cif
_cod_data_source_block 35
_cod_database_code 4334596

loop_
_symmetry_equiv_pos_as_xyz
'x, y, z'
'-x, -y, -z'

loop_
_atom_site_label
_atom_site_type_symbol
_atom_site_fract_x
_atom_site_fract_y
_atom_site_fract_z
_atom_site_U_iso_or_equiv
_atom_site_adp_type
_atom_site_occupancy
_atom_site_symmetry_multiplicity
_atom_site_calc_flag
_atom_site_refinement_flags
Ir1 Ir 0.426844(19) 0.717315(16) 0.727920(10) 0.02558(12) Uani 1 1 d .
P1 P 0.36867(15) 0.88177(14) 0.85651(8) 0.0302(3) Uani 1 1 d .
P2 P 0.62485(15) 0.86364(14) 0.80401(8) 0.0293(3) Uani 1 1 d .
F16 F 0.9258(7) 0.6491(6) 0.4812(4) 0.0888(8) Uani 1 1 d U
F14 F 0.7989(7) 0.6954(6) 0.4058(4) 0.0891(8) Uani 1 1 d U
F13 F 0.8240(7) 0.5230(6) 0.4503(4) 0.0888(8) Uani 1 1 d U
F17 F -0.1118(7) 0.4428(7) 0.6714(5) 0.109(3) Uani 1 1 d .
F18 F -0.1963(5) 0.5917(6) 0.7034(4) 0.0856(19) Uani 1 1 d .
F19 F -0.1476(6) 0.4540(8) 0.7826(4) 0.117(3) Uani 1 1 d .
F20 F 0.5292(7) 0.3570(6) 0.6291(4) 0.0835(8) Uani 1 1 d U
F21 F 0.3868(6) 0.4495(5) 0.6839(4) 0.0831(8) Uani 1 1 d U
F22 F 0.5601(6) 0.4092(5) 0.7294(4) 0.0838(8) Uani 1 1 d U
F23 F 0.2131(7) 0.8820(5) 0.5914(4) 0.087(2) Uani 1 1 d .
F24 F 0.3317(5) 0.7512(7) 0.5544(3) 0.0811(19) Uani 1 1 d .
F25 F 0.1414(6) 0.7643(6) 0.5317(3) 0.0848(19) Uani 1 1 d .
O1 O 0.3254(5) 0.7926(4) 0.8151(3) 0.0359(10) Uani 1 1 d .
O2 O 0.6005(5) 0.7617(4) 0.7676(3) 0.0348(10) Uani 1 1 d .
N5 N 0.5070(5) 0.9296(5) 0.8373(3) 0.0343(11) Uani 1 1 d .
N8 N 0.4153(6) 0.5756(5) 0.8071(3) 0.0306(12) Uani 1 1 d .
N9 N 0.4455(5) 0.8714(5) 0.6605(3) 0.0297(11) Uani 1 1 d .
C1 C 0.5920(6) 0.7618(6) 0.5985(3) 0.0345(13) Uani 1 1 d .
C2 C 0.5332(7) 0.6646(6) 0.6450(4) 0.0342(14) Uani 1 1 d .
C3 C 0.5634(6) 0.5544(6) 0.6251(4) 0.0408(14) Uani 1 1 d U
C4 C 0.6541(7) 0.5453(6) 0.5665(4) 0.0434(16) Uani 1 1 d .
H4 H 0.6735 0.4724 0.5550 0.052 Uiso 1 1 calc R
C5 C 0.7146(7) 0.6389(7) 0.5260(4) 0.0450(17) Uani 1 1 d .
C6 C 0.6813(7) 0.7487(7) 0.5418(4) 0.0410(15) Uani 1 1 d .
H6 H 0.7197 0.8137 0.5139 0.049 Uiso 1 1 calc R
C7 C 0.5458(6) 0.8765(6) 0.6088(3) 0.0321(13) Uani 1 1 d .
C8 C 0.5887(8) 0.9826(6) 0.5714(4) 0.0420(17) Uani 1 1 d .
H8 H 0.6581 0.9858 0.5373 0.050 Uiso 1 1 calc R
C9 C 0.5286(8) 1.0828(6) 0.5850(4) 0.0469(18) Uani 1 1 d .
H9 H 0.5588 1.1542 0.5612 0.056 Uiso 1 1 calc R
C10 C 0.4236(8) 1.0772(6) 0.6338(4) 0.0447(17) Uani 1 1 d .
H10 H 0.3791 1.1440 0.6418 0.054 Uiso 1 1 calc R
C11 C 0.3863(7) 0.9699(6) 0.6706(3) 0.0371(14) Uani 1 1 d .
H11 H 0.3161 0.9659 0.7042 0.045 Uiso 1 1 calc R
C12 C 0.2106(6) 0.5772(5) 0.7691(3) 0.0296(12) Uani 1 1 d .
C13 C 0.2606(7) 0.6624(5) 0.7085(3) 0.0311(13) Uani 1 1 d .
C14 C 0.1795(6) 0.6902(5) 0.6530(3) 0.0352(14) Uani 1 1 d .
C15 C 0.0630(7) 0.6417(6) 0.6568(4) 0.0381(14) Uani 1 1 d .
H15 H 0.0144 0.6612 0.6178 0.046 Uiso 1 1 calc R
C16 C 0.0173(7) 0.5646(6) 0.7174(4) 0.0373(15) Uani 1 1 d .
C17 C 0.0927(6) 0.5311(6) 0.7731(4) 0.0350(14) Uani 1 1 d .
H17 H 0.0642 0.4775 0.8135 0.042 Uiso 1 1 calc R
C19 C 0.5046(7) 0.5381(6) 0.8522(4) 0.0403(15) Uani 1 1 d .
H19 H 0.5853 0.5663 0.8400 0.048 Uiso 1 1 calc R
C20 C 0.4812(8) 0.4602(6) 0.9151(4) 0.0492(18) Uani 1 1 d .
H20 H 0.5451 0.4360 0.9449 0.059 Uiso 1 1 calc R
C21 C 0.3612(9) 0.4178(7) 0.9340(4) 0.054(2) Uani 1 1 d .
H21 H 0.3429 0.3651 0.9766 0.065 Uiso 1 1 calc R
C22 C 0.2690(9) 0.4556(8) 0.8880(5) 0.048(2) Uani 1 1 d .
H22 H 0.1877 0.4287 0.8996 0.058 Uiso 1 1 calc R
C23 C 0.3418(6) 0.8226(5) 0.9528(3) 0.0347(14) Uani 1 1 d .
C24 C 0.2525(8) 0.7368(8) 0.9772(4) 0.057(2) Uani 1 1 d .
H24 H 0.2123 0.7041 0.9441 0.068 Uiso 1 1 calc R
C25 C 0.2246(9) 0.7009(9) 1.0521(5) 0.068(3) Uani 1 1 d .
H25 H 0.1622 0.6471 1.0689 0.082 Uiso 1 1 calc R
C26 C 0.2888(10) 0.7447(9) 1.1008(4) 0.065(2) Uani 1 1 d .
H26 H 0.2712 0.7183 1.1504 0.078 Uiso 1 1 calc R
C27 C 0.3811(12) 0.8291(8) 1.0770(5) 0.069(3) Uani 1 1 d .
H27 H 0.4242 0.8601 1.1096 0.083 Uiso 1 1 calc R
C28 C 0.4041(10) 0.8635(7) 1.0025(4) 0.058(2) Uani 1 1 d .
H28 H 0.4659 0.9179 0.9854 0.070 Uiso 1 1 calc R
C29 C 0.2592(7) 1.0038(6) 0.8423(4) 0.0351(14) Uani 1 1 d .
C30 C 0.1332(9) 0.9846(8) 0.8496(6) 0.064(3) Uani 1 1 d .
H30 H 0.1049 0.9099 0.8667 0.077 Uiso 1 1 calc R
C31 C 0.0459(10) 1.0732(9) 0.8322(7) 0.081(3) Uani 1 1 d .
H31 H -0.0393 1.0579 0.8367 0.098 Uiso 1 1 calc R
C34 C 0.3031(9) 1.1189(6) 0.8189(5) 0.0499(19) Uani 1 1 d .
H34 H 0.3881 1.1348 0.8155 0.060 Uiso 1 1 calc R
C35 C 0.7192(7) 0.9689(6) 0.7407(4) 0.0370(15) Uani 1 1 d .
C36 C 0.6948(8) 1.0865(6) 0.7342(4) 0.0465(17) Uani 1 1 d .
H36 H 0.6260 1.1136 0.7611 0.056 Uiso 1 1 calc R
C37 C 0.7726(9) 1.1640(8) 0.6879(5) 0.062(2) Uani 1 1 d .
H37 H 0.7564 1.2432 0.6837 0.074 Uiso 1 1 calc R
C38 C 0.8739(10) 1.1236(10) 0.6479(6) 0.075(3) Uani 1 1 d .
H38 H 0.9280 1.1755 0.6178 0.090 Uiso 1 1 calc R
C65 C -0.1084(8) 0.5127(7) 0.7188(5) 0.0504(19) Uani 1 1 d .
C66 C 0.2168(9) 0.7696(8) 0.5827(4) 0.057(2) Uani 1 1 d .
C67 C 0.5089(12) 0.4440(11) 0.6655(7) 0.0856(8) Uani 1 1 d U
C68 C 0.8098(12) 0.6225(10) 0.4675(7) 0.0856(8) Uani 1 1 d U
C69 C 0.2982(6) 0.5336(5) 0.8245(4) 0.0327(13) Uani 1 1 d .
C80 C 0.7301(7) 0.8142(6) 0.8736(4) 0.0385(15) Uani 1 1 d .
C81 C 0.7449(9) 0.8767(8) 0.9279(4) 0.055(2) Uani 1 1 d .
H81 H 0.6958 0.9428 0.9313 0.066 Uiso 1 1 calc R
C82 C 0.8093(9) 0.7173(8) 0.8701(5) 0.060(2) Uani 1 1 d .
H82 H 0.8032 0.6732 0.8340 0.072 Uiso 1 1 calc R
C83 C 0.8205(10) 0.9287(9) 0.6993(5) 0.066(2) Uani 1 1 d .
H83 H 0.8376 0.8497 0.7032 0.079 Uiso 1 1 calc R
C85 C 0.2141(10) 1.2071(7) 0.8012(6) 0.066(2) Uani 1 1 d .
H85 H 0.2403 1.2825 0.7844 0.080 Uiso 1 1 calc R
C86 C 0.8331(11) 0.8412(12) 0.9776(6) 0.075(3) Uani 1 1 d .
H86 H 0.8364 0.8809 1.0162 0.090 Uiso 1 1 calc R
C87 C 0.9075(9) 0.7588(11) 0.9724(6) 0.068(3) Uani 1 1 d .
H87 H 0.9713 0.7436 1.0032 0.081 Uiso 1 1 calc R
C88 C 0.8950(11) 1.0073(12) 0.6525(6) 0.089(4) Uani 1 1 d .
H88 H 0.9610 0.9807 0.6233 0.106 Uiso 1 1 calc R
C89 C 0.8949(10) 0.6877(11) 0.9194(7) 0.080(3) Uani 1 1 d .
H89 H 0.9449 0.6215 0.9186 0.096 Uiso 1 1 calc R
C102 C 0.0879(11) 1.1830(9) 0.8085(7) 0.080(3) Uani 1 1 d .
H102 H 0.0302 1.2429 0.7971 0.096 Uiso 1 1 calc R

loop_
_atom_site_aniso_label
_atom_site_aniso_U_11
_atom_site_aniso_U_22
_atom_site_aniso_U_33
_atom_site_aniso_U_23
_atom_site_aniso_U_13
_atom_site_aniso_U_12
Ir1 0.02640(17) 0.02645(17) 0.02337(17) -0.00287(10) -0.00001(10) -0.00694(10)
P1 0.0297(8) 0.0322(8) 0.0280(8) -0.0062(6) 0.0045(6) -0.0063(6)
P2 0.0267(8) 0.0344(8) 0.0274(7) -0.0067(6) -0.0008(6) -0.0085(6)
F16 0.0861(18) 0.0875(16) 0.0898(18) -0.0224(14) 0.0213(15) -0.0046(15)
F14 0.0866(18) 0.0874(16) 0.0896(18) -0.0215(14) 0.0217(15) -0.0035(15)
F13 0.0869(18) 0.0865(16) 0.0900(18) -0.0228(14) 0.0221(15) -0.0042(15)
F17 0.075(4) 0.113(5) 0.160(7) -0.083(5) -0.003(4) -0.037(4)
F18 0.032(3) 0.096(4) 0.129(6) -0.013(4) -0.023(3) -0.004(3)
F19 0.066(4) 0.169(7) 0.095(5) 0.057(5) -0.021(4) -0.073(4)
F20 0.0832(18) 0.0787(16) 0.0871(18) -0.0247(14) 0.0197(15) -0.0057(15)
F21 0.0824(18) 0.0785(16) 0.0870(18) -0.0243(14) 0.0197(15) -0.0062(15)
F22 0.0834(18) 0.0792(16) 0.0871(18) -0.0235(14) 0.0191(15) -0.0059(15)
F23 0.108(5) 0.057(3) 0.085(4) 0.031(3) -0.030(4) -0.030(3)
F24 0.053(3) 0.144(6) 0.034(2) 0.017(3) 0.006(2) -0.019(3)
F25 0.076(4) 0.126(5) 0.044(3) 0.032(3) -0.032(3) -0.049(3)
O1 0.035(2) 0.034(2) 0.039(3) -0.0086(19) 0.001(2) -0.0090(19)
O2 0.029(2) 0.039(2) 0.038(3) -0.014(2) 0.0000(19) -0.0069(19)
N5 0.033(3) 0.036(3) 0.034(3) -0.008(2) 0.002(2) -0.011(2)
N8 0.034(3) 0.029(3) 0.029(3) -0.002(2) -0.005(2) -0.006(2)
N9 0.031(3) 0.033(3) 0.024(2) -0.002(2) 0.000(2) -0.007(2)
C1 0.037(3) 0.043(3) 0.027(3) -0.012(3) -0.005(3) -0.008(3)
C2 0.036(3) 0.031(3) 0.039(4) -0.007(3) -0.010(3) -0.009(3)
C3 0.030(3) 0.051(4) 0.048(4) -0.025(3) -0.009(3) 0.005(3)
C4 0.045(4) 0.050(4) 0.038(4) -0.017(3) -0.004(3) 0.002(3)
C5 0.040(4) 0.065(5) 0.034(4) -0.019(3) -0.002(3) 0.002(3)
C6 0.033(3) 0.056(4) 0.034(3) -0.009(3) 0.003(3) -0.008(3)
C7 0.031(3) 0.042(3) 0.024(3) -0.005(2) -0.002(2) -0.009(3)
C8 0.053(4) 0.046(4) 0.026(3) -0.002(3) 0.004(3) -0.020(3)
C9 0.072(5) 0.036(4) 0.030(3) 0.003(3) -0.003(3) -0.017(3)
C10 0.064(5) 0.032(3) 0.036(4) -0.002(3) -0.006(3) -0.002(3)
C11 0.043(4) 0.038(3) 0.029(3) -0.004(3) 0.004(3) -0.001(3)
C12 0.029(3) 0.030(3) 0.029(3) -0.002(2) 0.000(2) -0.009(2)
C13 0.043(4) 0.027(3) 0.024(3) -0.006(2) 0.002(3) -0.006(3)
C14 0.037(4) 0.035(3) 0.031(3) 0.002(3) -0.002(3) -0.007(3)
C15 0.036(4) 0.043(4) 0.034(3) 0.001(3) -0.012(3) -0.010(3)
C16 0.033(4) 0.040(4) 0.038(4) -0.003(3) -0.002(3) -0.009(3)
C17 0.033(3) 0.033(3) 0.036(3) 0.001(3) 0.000(3) -0.008(3)
C19 0.040(4) 0.040(4) 0.041(4) -0.006(3) -0.009(3) -0.005(3)
C20 0.058(5) 0.048(4) 0.040(4) 0.004(3) -0.020(3) -0.001(3)
C21 0.065(5) 0.051(4) 0.040(4) 0.017(3) -0.013(4) -0.011(4)
C22 0.048(5) 0.050(5) 0.041(4) 0.010(4) -0.006(4) -0.019(4)
C23 0.033(3) 0.036(3) 0.033(3) -0.003(3) 0.005(3) 0.000(3)
C24 0.050(5) 0.075(5) 0.042(4) 0.010(4) -0.008(3) -0.024(4)
C25 0.059(5) 0.084(6) 0.050(5) 0.021(4) 0.003(4) -0.031(5)
C26 0.075(6) 0.084(6) 0.030(4) 0.005(4) 0.000(4) -0.007(5)
C27 0.110(8) 0.061(5) 0.039(4) -0.009(4) -0.005(5) -0.017(5)
C28 0.087(7) 0.050(4) 0.039(4) -0.011(3) 0.007(4) -0.032(4)
C29 0.039(4) 0.033(3) 0.033(3) -0.009(3) 0.001(3) 0.000(3)
C30 0.052(5) 0.049(5) 0.083(7) 0.006(4) 0.004(5) -0.001(4)
C31 0.044(5) 0.067(6) 0.130(10) -0.007(6) -0.012(6) 0.002(4)
C34 0.063(5) 0.032(4) 0.053(5) -0.009(3) 0.005(4) 0.001(3)
C35 0.032(3) 0.044(4) 0.032(3) -0.001(3) 0.003(3) -0.015(3)
C36 0.050(4) 0.045(4) 0.042(4) -0.002(3) 0.000(3) -0.014(3)
C37 0.063(6) 0.056(5) 0.059(5) 0.012(4) -0.004(4) -0.026(4)
C38 0.054(6) 0.085(7) 0.072(7) 0.020(5) 0.009(5) -0.034(5)
C65 0.038(4) 0.054(5) 0.056(5) 0.003(4) -0.006(3) -0.018(3)
C66 0.057(5) 0.074(6) 0.034(4) 0.015(4) -0.016(4) -0.032(4)
C67 0.0843(17) 0.0823(16) 0.0879(17) -0.0235(14) 0.0206(14) -0.0049(14)
C68 0.0843(17) 0.0823(16) 0.0879(17) -0.0235(14) 0.0206(14) -0.0049(14)
C69 0.035(3) 0.031(3) 0.030(3) -0.001(2) -0.001(3) -0.007(3)
C80 0.040(4) 0.040(3) 0.034(3) -0.003(3) 0.004(3) -0.018(3)
C81 0.062(5) 0.072(5) 0.036(4) -0.017(4) -0.011(4) -0.006(4)
C82 0.052(5) 0.068(5) 0.061(5) -0.013(4) -0.013(4) 0.013(4)
C83 0.063(6) 0.067(6) 0.059(5) -0.004(4) 0.020(5) -0.001(5)
C85 0.074(6) 0.039(4) 0.081(7) -0.001(4) 0.001(5) 0.003(4)
C86 0.068(7) 0.112(9) 0.048(5) -0.008(5) -0.017(5) -0.032(6)
C87 0.044(5) 0.102(8) 0.050(5) 0.011(5) -0.013(4) -0.001(5)
C88 0.059(6) 0.116(10) 0.081(7) -0.007(7) 0.035(6) -0.015(6)
C89 0.053(6) 0.100(8) 0.082(7) -0.003(6) -0.010(5) 0.020(6)
C102 0.071(7) 0.057(5) 0.108(9) -0.003(5) -0.017(6) 0.023(5)

loop_
_atom_type_symbol
_atom_type_description
_atom_type_scat_dispersion_real
_atom_type_scat_dispersion_imag
_atom_type_scat_source
C C 0.0033 0.0016 'International Tables Vol C Tables 4.2.6.8 and 6.1.1.4'
H H 0.0000 0.0000 'International Tables Vol C Tables 4.2.6.8 and 6.1.1.4'
F F 0.0171 0.0103 'International Tables Vol C Tables 4.2.6.8 and 6.1.1.4'
Ir Ir -1.4442 7.9887 'International Tables Vol C Tables 4.2.6.8 and 6.1.1.4'
N N 0.0061 0.0033 'International Tables Vol C Tables 4.2.6.8 and 6.1.1.4'
O O 0.0106 0.0060 'International Tables Vol C Tables 4.2.6.8 and 6.1.1.4'
P P 0.1023 0.0942 'International Tables Vol C Tables 4.2.6.8 and 6.1.1.4'

loop_
_geom_angle_atom_site_label_1
_geom_angle_atom_site_label_2
_geom_angle_atom_site_label_3
_geom_angle
C13 Ir1 C2 98.7(3)
C13 Ir1 N9 103.5(2)
C2 Ir1 N9 81.3(2)
C13 Ir1 N8 82.3(2)
C2 Ir1 N8 104.3(3)
N9 Ir1 N8 171.5(2)
C13 Ir1 O1 86.6(2)
C2 Ir1 O1 173.2(2)
N9 Ir1 O1 93.4(2)
N8 Ir1 O1 80.5(2)
C13 Ir1 O2 170.4(2)
C2 Ir1 O2 87.4(2)
N9 Ir1 O2 84.8(2)
N8 Ir1 O2 89.0(2)
O1 Ir1 O2 87.89(18)
O1 P1 N5 118.9(3)
O1 P1 C23 107.2(3)
N5 P1 C23 110.6(3)
O1 P1 C29 106.3(3)
N5 P1 C29 108.2(3)
C23 P1 C29 104.7(3)
O2 P2 N5 117.9(3)
O2 P2 C80 107.9(3)
N5 P2 C80 109.8(3)
O2 P2 C35 109.5(3)
N5 P2 C35 108.3(3)
C80 P2 C35 102.2(3)
P1 O1 Ir1 129.0(3)
P2 O2 Ir1 128.4(3)
P1 N5 P2 126.4(3)
C19 N8 C69 118.6(6)
C19 N8 Ir1 125.4(5)
C69 N8 Ir1 114.3(4)
C11 N9 C7 118.4(6)
C11 N9 Ir1 125.8(4)
C7 N9 Ir1 114.4(4)
C6 C1 C2 122.0(6)
C6 C1 C7 120.6(6)
C2 C1 C7 117.1(6)
C3 C2 C1 115.8(6)
C3 C2 Ir1 134.0(6)
C1 C2 Ir1 110.1(4)
C4 C3 C2 119.9(7)
C4 C3 C67 116.4(7)
C2 C3 C67 123.6(7)
C5 C4 C3 122.8(7)
C5 C4 H4 118.6
C3 C4 H4 118.6
C4 C5 C6 118.3(6)
C4 C5 C68 119.7(8)
C6 C5 C68 122.0(8)
C1 C6 C5 120.9(7)
C1 C6 H6 119.6
C5 C6 H6 119.6
N9 C7 C8 120.3(6)
N9 C7 C1 112.0(6)
C8 C7 C1 127.6(6)
C9 C8 C7 119.9(7)
C9 C8 H8 120.1
C7 C8 H8 120.1
C8 C9 C10 119.7(7)
C8 C9 H9 120.1
C10 C9 H9 120.1
C9 C10 C11 118.1(7)
C9 C10 H10 120.9
C11 C10 H10 120.9
N9 C11 C10 123.4(7)
N9 C11 H11 118.3
C10 C11 H11 118.3
C17 C12 C13 123.2(6)
C17 C12 C69 120.9(6)
C13 C12 C69 115.7(6)
C14 C13 C12 113.4(6)
C14 C13 Ir1 135.9(5)
C12 C13 Ir1 110.6(4)
C15 C14 C13 123.0(6)
C15 C14 C66 114.7(6)
C13 C14 C66 122.3(6)
C14 C15 C16 121.2(6)
C14 C15 H15 119.4
C16 C15 H15 119.4
C17 C16 C15 119.0(7)
C17 C16 C65 121.3(7)
C15 C16 C65 119.5(7)
C16 C17 C12 120.1(6)
C16 C17 H17 120.0
C12 C17 H17 120.0
N8 C19 C20 122.7(7)
N8 C19 H19 118.7
C20 C19 H19 118.7
C19 C20 C21 119.1(7)
C19 C20 H20 120.4
C21 C20 H20 120.4
C22 C21 C20 118.6(7)
C22 C21 H21 120.7
C20 C21 H21 120.7
C21 C22 C69 119.8(8)
C21 C22 H22 120.1
C69 C22 H22 120.1
C28 C23 C24 118.9(7)
C28 C23 P1 120.9(6)
C24 C23 P1 120.2(6)
C25 C24 C23 119.1(8)
C25 C24 H24 120.5
C23 C24 H24 120.5
C26 C25 C24 120.4(8)
C26 C25 H25 119.8
C24 C25 H25 119.8
C25 C26 C27 121.1(8)
C25 C26 H26 119.4
C27 C26 H26 119.4
C28 C27 C26 116.5(9)
C28 C27 H27 121.8
C26 C27 H27 121.8
C23 C28 C27 123.9(9)
C23 C28 H28 118.0
C27 C28 H28 118.0
C30 C29 C34 119.3(7)
C30 C29 P1 119.7(6)
C34 C29 P1 120.9(6)
C29 C30 C31 122.1(9)
C29 C30 H30 118.9
C31 C30 H30 118.9
C102 C31 C30 118.6(10)
C102 C31 H31 120.7
C30 C31 H31 120.7
C85 C34 C29 117.9(9)
C85 C34 H34 121.1
C29 C34 H34 121.1
C36 C35 C83 119.8(7)
C36 C35 P2 121.9(6)
C83 C35 P2 118.2(6)
C35 C36 C37 120.1(8)
C35 C36 H36 120.0
C37 C36 H36 120.0
C38 C37 C36 119.8(9)
C38 C37 H37 120.1
C36 C37 H37 120.1
C88 C38 C37 119.9(9)
C88 C38 H38 120.0
C37 C38 H38 120.0
F19 C65 F17 106.9(8)
F19 C65 F18 105.0(8)
F17 C65 F18 105.6(8)
F19 C65 C16 113.2(7)
F17 C65 C16 113.2(7)
F18 C65 C16 112.2(7)
F24 C66 F25 106.7(8)
F24 C66 F23 105.3(8)
F25 C66 F23 105.3(8)
F24 C66 C14 114.2(7)
F25 C66 C14 113.0(7)
F23 C66 C14 111.6(7)
F21 C67 F20 107.1(11)
F21 C67 F22 104.7(9)
F20 C67 F22 105.5(10)
F21 C67 C3 114.5(10)
F20 C67 C3 112.8(9)
F22 C67 C3 111.6(10)
F13 C68 F14 105.9(10)
F13 C68 F16 104.0(10)
F14 C68 F16 99.8(10)
F13 C68 C5 118.5(10)
F14 C68 C5 114.1(10)
F16 C68 C5 112.5(10)
N8 C69 C22 121.1(7)
N8 C69 C12 113.4(5)
C22 C69 C12 125.5(7)
C81 C80 C82 117.0(8)
C81 C80 P2 121.4(6)
C82 C80 P2 121.2(6)
C80 C81 C86 120.3(9)
C80 C81 H81 119.8
C86 C81 H81 119.8
C89 C82 C80 120.2(9)
C89 C82 H82 119.9
C80 C82 H82 119.9
C88 C83 C35 119.1(9)
C88 C83 H83 120.5
C35 C83 H83 120.5
C102 C85 C34 120.6(8)
C102 C85 H85 119.7
C34 C85 H85 119.7
C87 C86 C81 122.6(10)
C87 C86 H86 118.7
C81 C86 H86 118.7
C86 C87 C89 120.0(9)
C86 C87 H87 120.0
C89 C87 H87 120.0
C38 C88 C83 121.3(10)
C38 C88 H88 119.4
C83 C88 H88 119.4
C82 C89 C87 119.5(10)
C82 C89 H89 120.2
C87 C89 H89 120.2
C31 C102 C85 121.4(9)
C31 C102 H102 119.3
C85 C102 H102 119.3

loop_
_geom_bond_atom_site_label_1
_geom_bond_atom_site_label_2
_geom_bond_distance
Ir1 C13 2.002(7)
Ir1 C2 2.010(7)
Ir1 N9 2.021(5)
Ir1 N8 2.024(6)
Ir1 O1 2.175(5)
Ir1 O2 2.182(5)
P1 O1 1.517(5)
P1 N5 1.589(6)
P1 C23 1.816(7)
P1 C29 1.818(7)
P2 O2 1.519(5)
P2 N5 1.591(5)
P2 C80 1.812(8)
P2 C35 1.816(7)
F16 C68 1.351(15)
F14 C68 1.326(14)
F13 C68 1.266(12)
F17 C65 1.314(11)
F18 C65 1.315(10)
F19 C65 1.310(10)
F20 C67 1.325(13)
F21 C67 1.322(14)
F22 C67 1.358(15)
F23 C66 1.356(12)
F24 C66 1.319(12)
F25 C66 1.322(10)
N8 C19 1.349(9)
N8 C69 1.353(9)
N9 C11 1.332(8)
N9 C7 1.371(8)
C1 C6 1.385(9)
C1 C2 1.433(10)
C1 C7 1.456(9)
C2 C3 1.426(9)
C3 C4 1.410(10)
C3 C67 1.489(15)
C4 C5 1.367(11)
C4 H4 0.9300
C5 C6 1.398(11)
C5 C68 1.456(13)
C6 H6 0.9300
C7 C8 1.387(10)
C8 C9 1.372(11)
C8 H8 0.9300
C9 C10 1.376(11)
C9 H9 0.9300
C10 C11 1.379(10)
C10 H10 0.9300
C11 H11 0.9300
C12 C17 1.382(9)
C12 C13 1.448(8)
C12 C69 1.480(9)
C13 C14 1.407(9)
C14 C15 1.381(10)
C14 C66 1.503(9)
C15 C16 1.384(10)
C15 H15 0.9300
C16 C17 1.376(10)
C16 C65 1.493(10)
C17 H17 0.9300
C19 C20 1.368(10)
C19 H19 0.9300
C20 C21 1.387(12)
C20 H20 0.9300
C21 C22 1.384(12)
C21 H21 0.9300
C22 C69 1.385(11)
C22 H22 0.9300
C23 C28 1.357(11)
C23 C24 1.401(11)
C24 C25 1.398(12)
C24 H24 0.9300
C25 C26 1.372(14)
C25 H25 0.9300
C26 C27 1.409(15)
C26 H26 0.9300
C27 C28 1.385(12)
C27 H27 0.9300
C28 H28 0.9300
C29 C30 1.367(12)
C29 C34 1.426(11)
C30 C31 1.390(13)
C30 H30 0.9300
C31 C102 1.364(15)
C31 H31 0.9300
C34 C85 1.402(12)
C34 H34 0.9300
C35 C36 1.382(11)
C35 C83 1.390(11)
C36 C37 1.383(11)
C36 H36 0.9300
C37 C38 1.377(15)
C37 H37 0.9300
C38 C88 1.365(16)
C38 H38 0.9300
C80 C81 1.378(10)
C80 C82 1.402(11)
C81 C86 1.393(14)
C81 H81 0.9300
C82 C89 1.358(14)
C82 H82 0.9300
C83 C88 1.375(14)
C83 H83 0.9300
C85 C102 1.380(15)
C85 H85 0.9300
C86 C87 1.242(17)
C86 H86 0.9300
C87 C89 1.423(17)
C87 H87 0.9300
C88 H88 0.9300
C89 H89 0.9300
C102 H102 0.9300

loop_
_geom_torsion_atom_site_label_1
_geom_torsion_atom_site_label_2
_geom_torsion_atom_site_label_3
_geom_torsion_atom_site_label_4
_geom_torsion
N5 P1 O1 Ir1 -1.0(5)
C23 P1 O1 Ir1 -127.3(4)
C29 P1 O1 Ir1 121.2(4)
C13 Ir1 O1 P1 -165.0(4)
C2 Ir1 O1 P1 -23.3(19)
N9 Ir1 O1 P1 -61.7(4)
N8 Ir1 O1 P1 112.3(4)
O2 Ir1 O1 P1 22.9(4)
N5 P2 O2 Ir1 18.0(5)
C80 P2 O2 Ir1 143.1(3)
C35 P2 O2 Ir1 -106.5(4)
C13 Ir1 O2 P2 -87.2(12)
C2 Ir1 O2 P2 143.1(4)
N9 Ir1 O2 P2 61.6(4)
N8 Ir1 O2 P2 -112.5(4)
O1 Ir1 O2 P2 -32.0(4)
O1 P1 N5 P2 -26.6(6)
C23 P1 N5 P2 98.0(5)
C29 P1 N5 P2 -147.9(4)
O2 P2 N5 P1 18.1(6)
C80 P2 N5 P1 -106.0(5)
C35 P2 N5 P1 143.1(4)
C13 Ir1 N8 C19 177.0(6)
C2 Ir1 N8 C19 79.9(6)
N9 Ir1 N8 C19 -50.4(16)
O1 Ir1 N8 C19 -95.2(6)
O2 Ir1 N8 C19 -7.2(6)
C13 Ir1 N8 C69 -18.1(5)
C2 Ir1 N8 C69 -115.2(5)
N9 Ir1 N8 C69 114.4(13)
O1 Ir1 N8 C69 69.7(5)
O2 Ir1 N8 C69 157.7(5)
C13 Ir1 N9 C11 75.8(6)
C2 Ir1 N9 C11 172.7(6)
N8 Ir1 N9 C11 -55.6(16)
O1 Ir1 N9 C11 -11.6(6)
O2 Ir1 N9 C11 -99.1(6)
C13 Ir1 N9 C7 -117.7(5)
C2 Ir1 N9 C7 -20.7(5)
N8 Ir1 N9 C7 110.9(13)
O1 Ir1 N9 C7 155.0(4)
O2 Ir1 N9 C7 67.4(4)
C6 C1 C2 C3 -5.7(10)
C7 C1 C2 C3 168.7(6)
C6 C1 C2 Ir1 172.6(5)
C7 C1 C2 Ir1 -12.9(7)
C13 Ir1 C2 C3 -62.3(7)
N9 Ir1 C2 C3 -164.7(7)
N8 Ir1 C2 C3 21.9(7)
O1 Ir1 C2 C3 156.5(14)
O2 Ir1 C2 C3 110.2(7)
C13 Ir1 C2 C1 119.8(5)
N9 Ir1 C2 C1 17.4(5)
N8 Ir1 C2 C1 -156.0(5)
O1 Ir1 C2 C1 -21(2)
O2 Ir1 C2 C1 -67.7(5)
C1 C2 C3 C4 5.0(10)
Ir1 C2 C3 C4 -172.8(5)
C1 C2 C3 C67 -178.2(9)
Ir1 C2 C3 C67 3.9(13)
C2 C3 C4 C5 -1.1(11)
C67 C3 C4 C5 -178.1(9)
C3 C4 C5 C6 -2.5(11)
C3 C4 C5 C68 178.3(9)
C2 C1 C6 C5 2.4(11)
C7 C1 C6 C5 -171.9(6)
C4 C5 C6 C1 1.9(11)
C68 C5 C6 C1 -178.9(9)
C11 N9 C7 C8 4.0(9)
Ir1 N9 C7 C8 -163.6(5)
C11 N9 C7 C1 -173.8(6)
Ir1 N9 C7 C1 18.6(7)
C6 C1 C7 N9 171.1(6)
C2 C1 C7 N9 -3.4(8)
C6 C1 C7 C8 -6.5(11)
C2 C1 C7 C8 179.0(7)
N9 C7 C8 C9 -1.6(11)
C1 C7 C8 C9 175.8(7)
C7 C8 C9 C10 -2.1(11)
C8 C9 C10 C11 3.4(11)
C7 N9 C11 C10 -2.7(10)
Ir1 N9 C11 C10 163.4(6)
C9 C10 C11 N9 -1.0(11)
C17 C12 C13 C14 -2.4(9)
C69 C12 C13 C14 172.5(5)
C17 C12 C13 Ir1 174.7(5)
C69 C12 C13 Ir1 -10.4(7)
C2 Ir1 C13 C14 -65.6(7)
N9 Ir1 C13 C14 17.4(7)
N8 Ir1 C13 C14 -169.0(7)
O1 Ir1 C13 C14 110.1(7)
O2 Ir1 C13 C14 165.5(9)
C2 Ir1 C13 C12 118.2(4)
N9 Ir1 C13 C12 -158.7(4)
N8 Ir1 C13 C12 14.8(4)
O1 Ir1 C13 C12 -66.1(4)
O2 Ir1 C13 C12 -10.7(14)
C12 C13 C14 C15 0.8(9)
Ir1 C13 C14 C15 -175.3(5)
C12 C13 C14 C66 -175.1(7)
Ir1 C13 C14 C66 8.8(11)
C13 C14 C15 C16 2.2(11)
C66 C14 C15 C16 178.4(7)
C14 C15 C16 C17 -3.7(11)
C14 C15 C16 C65 -179.1(7)
C15 C16 C17 C12 2.1(10)
C65 C16 C17 C12 177.4(7)
C13 C12 C17 C16 1.0(10)
C69 C12 C17 C16 -173.6(6)
C69 N8 C19 C20 -0.6(10)
Ir1 N8 C19 C20 163.6(6)
N8 C19 C20 C21 -0.2(12)
C19 C20 C21 C22 0.3(13)
C20 C21 C22 C69 0.4(13)
O1 P1 C23 C28 159.6(7)
N5 P1 C23 C28 28.5(7)
C29 P1 C23 C28 -87.8(7)
O1 P1 C23 C24 -22.9(7)
N5 P1 C23 C24 -154.0(6)
C29 P1 C23 C24 89.7(7)
C28 C23 C24 C25 3.9(13)
P1 C23 C24 C25 -173.7(7)
C23 C24 C25 C26 -3.5(15)
C24 C25 C26 C27 2.0(16)
C25 C26 C27 C28 -0.9(16)
C24 C23 C28 C27 -2.9(14)
P1 C23 C28 C27 174.6(8)
C26 C27 C28 C23 1.4(16)
O1 P1 C29 C30 46.1(8)
N5 P1 C29 C30 174.9(7)
C23 P1 C29 C30 -67.2(8)
O1 P1 C29 C34 -129.7(6)
N5 P1 C29 C34 -0.9(7)
C23 P1 C29 C34 117.0(6)
C34 C29 C30 C31 2.6(15)
P1 C29 C30 C31 -173.3(9)
C29 C30 C31 C102 -1.3(19)
C30 C29 C34 C85 -2.8(12)
P1 C29 C34 C85 173.0(7)
O2 P2 C35 C36 138.1(6)
N5 P2 C35 C36 8.2(7)
C80 P2 C35 C36 -107.7(7)
O2 P2 C35 C83 -43.5(8)
N5 P2 C35 C83 -173.4(7)
C80 P2 C35 C83 70.6(8)
C83 C35 C36 C37 -1.4(13)
P2 C35 C36 C37 176.9(6)
C35 C36 C37 C38 0.4(14)
C36 C37 C38 C88 2.1(17)
C17 C16 C65 F19 13.4(12)
C15 C16 C65 F19 -171.3(8)
C17 C16 C65 F17 -108.5(9)
C15 C16 C65 F17 66.8(10)
C17 C16 C65 F18 132.1(8)
C15 C16 C65 F18 -52.6(10)
C15 C14 C66 F24 -133.1(8)
C13 C14 C66 F24 43.1(11)
C15 C14 C66 F25 -10.8(12)
C13 C14 C66 F25 165.4(7)
C15 C14 C66 F23 107.7(8)
C13 C14 C66 F23 -76.1(10)
C4 C3 C67 F21 -139.3(9)
C2 C3 C67 F21 43.8(15)
C4 C3 C67 F20 -16.6(14)
C2 C3 C67 F20 166.6(8)
C4 C3 C67 F22 102.0(9)
C2 C3 C67 F22 -74.8(11)
C4 C5 C68 F13 8.0(16)
C6 C5 C68 F13 -171.3(10)
C4 C5 C68 F14 133.7(10)
C6 C5 C68 F14 -45.6(14)
C4 C5 C68 F16 -113.5(10)
C6 C5 C68 F16 67.2(13)
C19 N8 C69 C22 1.4(10)
Ir1 N8 C69 C22 -164.6(6)
C19 N8 C69 C12 -177.3(6)
Ir1 N8 C69 C12 16.7(7)
C21 C22 C69 N8 -1.3(13)
C21 C22 C69 C12 177.2(7)
C17 C12 C69 N8 170.9(6)
C13 C12 C69 N8 -4.0(8)
C17 C12 C69 C22 -7.7(11)
C13 C12 C69 C22 177.4(7)
O2 P2 C80 C81 -163.3(6)
N5 P2 C80 C81 -33.6(7)
C35 P2 C80 C81 81.2(7)
O2 P2 C80 C82 23.3(7)
N5 P2 C80 C82 153.1(6)
C35 P2 C80 C82 -92.1(7)
C82 C80 C81 C86 -1.7(13)
P2 C80 C81 C86 -175.3(7)
C81 C80 C82 C89 0.8(14)
P2 C80 C82 C89 174.4(8)
C36 C35 C83 C88 0.1(15)
P2 C35 C83 C88 -178.3(9)
C29 C34 C85 C102 2.0(15)
C80 C81 C86 C87 5.5(16)
C81 C86 C87 C89 -7.7(18)
C37 C38 C88 C83 -3(2)
C35 C83 C88 C38 2.4(19)
C80 C82 C89 C87 -2.9(17)
C86 C87 C89 C82 6.4(18)
C30 C31 C102 C85 0(2)
C34 C85 C102 C31 -0.8(19)
